data_1553475
loop_
_publ_author_name
'He, Bairong'
'Nie, Han'
'Luo, Wenwen'
'Hu, Rongrong'
'Qin, Anjun'
'Zhao, Zujin'
'Tang, Ben Zhong'

_publ_section_title
;
 Synthesis, structure and optical properties of tetraphenylethene
 derivatives with through-space conjugation between benzene and various
 planar chromophores
;
_journal_issue 9
_journal_name_full 'Organic Chemistry Frontiers'
_journal_page_first 1091
_journal_paper_doi 10.1039/C6QO00204H
_journal_volume 3
_journal_year 2016
_chemical_formula_moiety 'C32 H24'
_chemical_formula_sum 'C32 H24'
_chemical_formula_weight 408.51
_space_group_IT_number 14
_space_group_name_Hall '-P 2yn'
_space_group_name_H-M_alt 'P 1 21/n 1'
_symmetry_cell_setting monoclinic
_symmetry_space_group_name_Hall '-P 2yn'
_symmetry_space_group_name_H-M 'P 1 21/n 1'
_atom_sites_solution_hydrogens geom
_atom_sites_solution_primary direct
_atom_sites_solution_secondary difmap
_audit_block_doi 10.5517/cc1k2ms1
_audit_creation_method SHELXL-97
_audit_update_record
;
2015-10-21 deposited with the CCDC.
2016-06-29 downloaded from the CCDC.
;
_cell_angle_alpha 90.00
_cell_angle_beta 94.474(2)
_cell_angle_gamma 90.00
_cell_formula_units_Z 4
_cell_length_a 9.4248(7)
_cell_length_b 9.6366(7)
_cell_length_c 25.0543(16)
_cell_measurement_reflns_used 2965
_cell_measurement_temperature 173(2)
_cell_measurement_theta_max 24.91
_cell_measurement_theta_min 3.03
_cell_volume 2268.6(3)
_computing_structure_refinement 'SHELXL-97 (Sheldrick, 2008)'
_computing_structure_solution 'SHELXS-97 (Sheldrick, 2008)'
_diffrn_ambient_temperature 173(2)
_diffrn_measured_fraction_theta_full 0.971
_diffrn_measured_fraction_theta_max 0.971
_diffrn_measurement_device_type 'PHOTON100 CMOS detector'
_diffrn_measurement_method 'omega scan'
_diffrn_radiation_monochromator 'TRIUMPH curved crystal monochromator'
_diffrn_radiation_source 'fine-focus sealed tube'
_diffrn_radiation_type MoK\a
_diffrn_radiation_wavelength 0.71073
_diffrn_reflns_av_R_equivalents 0.0495
_diffrn_reflns_av_sigmaI/netI 0.0475
_diffrn_reflns_limit_h_max 11
_diffrn_reflns_limit_h_min -11
_diffrn_reflns_limit_k_max 11
_diffrn_reflns_limit_k_min -11
_diffrn_reflns_limit_l_max 25
_diffrn_reflns_limit_l_min -30
_diffrn_reflns_number 12809
_diffrn_reflns_theta_full 25.36
_diffrn_reflns_theta_max 25.36
_diffrn_reflns_theta_min 3.03
_exptl_absorpt_coefficient_mu 0.068
_exptl_absorpt_correction_T_max 0.7452
_exptl_absorpt_correction_T_min 0.6471
_exptl_absorpt_correction_type multi-scan
_exptl_absorpt_process_details 'SADABS (Bruker, 2013)'
_exptl_crystal_density_diffrn 1.196
_exptl_crystal_density_method 'not measured'
_exptl_crystal_description block
_exptl_crystal_F_000 864
_exptl_crystal_preparation Luminescent
_exptl_crystal_size_max 0.38
_exptl_crystal_size_mid 0.28
_exptl_crystal_size_min 0.25
_refine_diff_density_max 0.141
_refine_diff_density_min -0.166
_refine_diff_density_rms 0.035
_refine_ls_extinction_method none
_refine_ls_goodness_of_fit_ref 1.043
_refine_ls_hydrogen_treatment constr
_refine_ls_matrix_type full
_refine_ls_number_parameters 289
_refine_ls_number_reflns 4044
_refine_ls_number_restraints 0
_refine_ls_restrained_S_all 1.043
_refine_ls_R_factor_all 0.0816
_refine_ls_R_factor_gt 0.0469
_refine_ls_shift/su_max 0.000
_refine_ls_shift/su_mean 0.000
_refine_ls_structure_factor_coef Fsqd
_refine_ls_weighting_details 'calc w=1/[\s^2^(Fo^2^)+(0.0405P)^2^+0.4716P] where P=(Fo^2^+2Fc^2^)/3'
_refine_ls_weighting_scheme calc
_refine_ls_wR_factor_gt 0.0886
_refine_ls_wR_factor_ref 0.1000
_reflns_number_gt 2811
_reflns_number_total 4044
_reflns_threshold_expression >2sigma(I)
_cod_data_source_file c6qo00204h2.cif
_cod_data_source_block 1
_cod_depositor_comments
;
The following automatic conversions were performed:

data item '_symmetry_cell_setting' value 'Monoclinic' was changed to
'monoclinic' in accordance with the
/home/saulius/struct/COD-crude-data/automatic-downloads/DataCite-retrospective/RSC/depositions/lib/dictionaries/cif_core.dic
dictionary named 'cif_core.dic' version 2.4.2 last updated on
2011-04-26.

Automatic conversion script
Id: cif_fix_values 6909 2019-04-08 15:41:33Z antanas 
;
_cod_original_sg_symbol_Hall '-P 2yn  '
_cod_original_sg_symbol_H-M 'P2(1)/n  '
_cod_database_code 1553475

loop_
_symmetry_equiv_pos_as_xyz
'x, y, z'
'-x+1/2, y+1/2, -z+1/2'
'-x, -y, -z'
'x-1/2, -y-1/2, z-1/2'

loop_
_atom_site_label
_atom_site_type_symbol
_atom_site_fract_x
_atom_site_fract_y
_atom_site_fract_z
_atom_site_U_iso_or_equiv
_atom_site_adp_type
_atom_site_occupancy
_atom_site_symmetry_multiplicity
_atom_site_calc_flag
_atom_site_refinement_flags
C1 C 0.15220(17) 0.59405(18) 0.14124(6) 0.0236(4) Uani 1 1 d .
C2 C 0.20946(17) 0.72322(18) 0.14579(6) 0.0224(4) Uani 1 1 d .
C3 C 0.22089(18) 0.48374(17) 0.10963(7) 0.0248(4) Uani 1 1 d .
C4 C 0.24230(17) 0.49785(18) 0.05489(7) 0.0249(4) Uani 1 1 d .
C5 C 0.31514(19) 0.39317(19) 0.02994(8) 0.0327(5) Uani 1 1 d .
H5 H 0.3325 0.4030 -0.0067 0.039 Uiso 1 1 calc R
C6 C 0.3626(2) 0.2755(2) 0.05734(8) 0.0381(5) Uani 1 1 d .
H6 H 0.4126 0.2060 0.0395 0.046 Uiso 1 1 calc R
C7 C 0.3377(2) 0.2588(2) 0.11027(8) 0.0386(5) Uani 1 1 d .
H7 H 0.3687 0.1772 0.1290 0.046 Uiso 1 1 calc R
C8 C 0.26719(19) 0.36185(19) 0.13615(7) 0.0334(5) Uani 1 1 d .
H8 H 0.2497 0.3497 0.1727 0.040 Uiso 1 1 calc R
C9 C 0.18968(18) 0.61995(18) 0.02232(7) 0.0254(4) Uani 1 1 d .
C10 C 0.2779(2) 0.68299(19) -0.01261(7) 0.0324(5) Uani 1 1 d .
H10 H 0.3710 0.6475 -0.0157 0.039 Uiso 1 1 calc R
C11 C 0.2313(2) 0.7972(2) -0.04300(7) 0.0398(5) Uani 1 1 d .
H11 H 0.2928 0.8394 -0.0666 0.048 Uiso 1 1 calc R
C12 C 0.0966(2) 0.8495(2) -0.03915(8) 0.0404(5) Uani 1 1 d .
H12 H 0.0655 0.9283 -0.0596 0.048 Uiso 1 1 calc R
C13 C 0.0071(2) 0.7869(2) -0.00540(7) 0.0367(5) Uani 1 1 d .
H13 H -0.0863 0.8221 -0.0029 0.044 Uiso 1 1 calc R
C14 C 0.05285(19) 0.67237(18) 0.02496(7) 0.0290(4) Uani 1 1 d .
H14 H -0.0100 0.6294 0.0478 0.035 Uiso 1 1 calc R
C15 C 0.02265(18) 0.54745(17) 0.16722(7) 0.0254(4) Uani 1 1 d .
C16 C -0.07052(19) 0.45129(18) 0.14134(7) 0.0308(4) Uani 1 1 d .
H16 H -0.0530 0.4192 0.1066 0.037 Uiso 1 1 calc R
C17 C -0.1875(2) 0.4024(2) 0.16555(8) 0.0378(5) Uani 1 1 d .
H17 H -0.2506 0.3389 0.1469 0.045 Uiso 1 1 calc R
C18 C -0.2138(2) 0.4447(2) 0.21642(9) 0.0431(5) Uani 1 1 d .
H18 H -0.2935 0.4098 0.2331 0.052 Uiso 1 1 calc R
C19 C -0.1218(2) 0.5391(2) 0.24277(8) 0.0416(5) Uani 1 1 d .
H19 H -0.1388 0.5689 0.2779 0.050 Uiso 1 1 calc R
C20 C -0.0061(2) 0.59006(19) 0.21858(7) 0.0319(4) Uani 1 1 d .
H20 H 0.0551 0.6553 0.2372 0.038 Uiso 1 1 calc R
C21 C 0.35103(17) 0.75755(17) 0.12629(6) 0.0225(4) Uani 1 1 d .
C22 C 0.36550(18) 0.87282(17) 0.09337(7) 0.0262(4) Uani 1 1 d .
H22 H 0.2847 0.9289 0.0835 0.031 Uiso 1 1 calc R
C23 C 0.49579(19) 0.90669(19) 0.07485(7) 0.0304(4) Uani 1 1 d .
H23 H 0.5028 0.9840 0.0517 0.037 Uiso 1 1 calc R
C24 C 0.61494(19) 0.8296(2) 0.08971(7) 0.0331(5) Uani 1 1 d .
H24 H 0.7042 0.8534 0.0770 0.040 Uiso 1 1 calc R
C25 C 0.60384(19) 0.7165(2) 0.12340(8) 0.0369(5) Uani 1 1 d .
H25 H 0.6860 0.6636 0.1343 0.044 Uiso 1 1 calc R
C26 C 0.47314(18) 0.68066(19) 0.14117(7) 0.0312(4) Uani 1 1 d .
H26 H 0.4666 0.6023 0.1639 0.037 Uiso 1 1 calc R
C27 C 0.13449(18) 0.84429(17) 0.16813(6) 0.0234(4) Uani 1 1 d .
C28 C -0.00620(18) 0.87467(19) 0.15128(7) 0.0275(4) Uani 1 1 d .
H28 H -0.0571 0.8152 0.1263 0.033 Uiso 1 1 calc R
C29 C -0.0731(2) 0.9906(2) 0.17040(7) 0.0328(5) Uani 1 1 d .
H29 H -0.1692 1.0099 0.1584 0.039 Uiso 1 1 calc R
C30 C -0.0006(2) 1.07848(19) 0.20690(7) 0.0357(5) Uani 1 1 d .
H30 H -0.0466 1.1577 0.2201 0.043 Uiso 1 1 calc R
C31 C 0.1391(2) 1.0495(2) 0.22373(7) 0.0354(5) Uani 1 1 d .
H31 H 0.1893 1.1089 0.2489 0.042 Uiso 1 1 calc R
C32 C 0.20688(19) 0.93455(18) 0.20426(7) 0.0300(4) Uani 1 1 d .
H32 H 0.3037 0.9171 0.2157 0.036 Uiso 1 1 calc R

loop_
_atom_site_aniso_label
_atom_site_aniso_U_11
_atom_site_aniso_U_22
_atom_site_aniso_U_33
_atom_site_aniso_U_23
_atom_site_aniso_U_13
_atom_site_aniso_U_12
C1 0.0227(9) 0.0251(10) 0.0231(9) 0.0016(7) 0.0039(7) 0.0042(8)
C2 0.0226(9) 0.0256(9) 0.0189(9) 0.0006(7) 0.0008(7) 0.0046(8)
C3 0.0207(9) 0.0232(10) 0.0314(10) 0.0001(8) 0.0085(7) 0.0002(8)
C4 0.0205(9) 0.0245(10) 0.0304(10) -0.0035(8) 0.0070(7) -0.0015(8)
C5 0.0309(11) 0.0328(11) 0.0357(11) -0.0054(9) 0.0119(8) 0.0017(9)
C6 0.0350(11) 0.0300(11) 0.0511(13) -0.0071(10) 0.0138(10) 0.0080(9)
C7 0.0402(12) 0.0268(11) 0.0500(13) 0.0040(9) 0.0104(10) 0.0104(9)
C8 0.0366(11) 0.0297(11) 0.0348(11) 0.0034(9) 0.0091(9) 0.0051(9)
C9 0.0282(10) 0.0248(10) 0.0235(9) -0.0058(8) 0.0040(7) -0.0039(8)
C10 0.0333(11) 0.0351(11) 0.0294(10) -0.0040(9) 0.0065(8) -0.0057(9)
C11 0.0524(14) 0.0371(12) 0.0305(11) 0.0021(9) 0.0076(10) -0.0158(11)
C12 0.0547(14) 0.0322(11) 0.0333(11) 0.0054(9) -0.0024(10) -0.0025(10)
C13 0.0379(11) 0.0350(11) 0.0365(11) -0.0011(9) -0.0018(9) 0.0048(9)
C14 0.0312(11) 0.0287(10) 0.0272(10) -0.0016(8) 0.0034(8) -0.0026(9)
C15 0.0254(10) 0.0233(10) 0.0282(10) 0.0042(8) 0.0067(8) 0.0038(8)
C16 0.0312(11) 0.0275(10) 0.0351(11) -0.0018(8) 0.0115(8) 0.0007(9)
C17 0.0331(11) 0.0301(11) 0.0518(13) -0.0026(9) 0.0146(10) -0.0032(9)
C18 0.0388(13) 0.0375(12) 0.0567(14) 0.0025(10) 0.0263(11) -0.0027(10)
C19 0.0428(13) 0.0478(13) 0.0366(11) -0.0002(10) 0.0192(10) 0.0009(11)
C20 0.0310(11) 0.0342(11) 0.0316(10) 0.0002(9) 0.0093(8) 0.0020(9)
C21 0.0241(9) 0.0232(9) 0.0203(9) -0.0041(7) 0.0021(7) 0.0012(8)
C22 0.0260(10) 0.0225(9) 0.0299(10) -0.0003(8) 0.0012(8) 0.0023(8)
C23 0.0342(11) 0.0253(10) 0.0323(11) 0.0033(8) 0.0052(8) -0.0040(9)
C24 0.0237(10) 0.0383(11) 0.0385(11) -0.0021(9) 0.0097(8) -0.0054(9)
C25 0.0235(10) 0.0412(12) 0.0464(12) 0.0048(10) 0.0055(9) 0.0074(9)
C26 0.0280(10) 0.0330(11) 0.0329(11) 0.0075(8) 0.0037(8) 0.0043(9)
C27 0.0257(10) 0.0243(9) 0.0210(9) 0.0015(7) 0.0070(7) 0.0021(8)
C28 0.0266(10) 0.0316(10) 0.0245(9) -0.0027(8) 0.0033(8) 0.0039(8)
C29 0.0294(11) 0.0404(12) 0.0293(10) 0.0022(9) 0.0068(8) 0.0125(9)
C30 0.0469(13) 0.0302(11) 0.0317(11) -0.0040(9) 0.0126(9) 0.0093(10)
C31 0.0395(12) 0.0333(11) 0.0339(11) -0.0116(9) 0.0067(9) -0.0008(9)
C32 0.0259(10) 0.0355(11) 0.0288(10) -0.0044(8) 0.0040(8) 0.0012(8)

loop_
_atom_type_symbol
_atom_type_description
_atom_type_scat_dispersion_real
_atom_type_scat_dispersion_imag
_atom_type_scat_source
C C 0.0033 0.0016 'International Tables Vol C Tables 4.2.6.8 and 6.1.1.4'
H H 0.0000 0.0000 'International Tables Vol C Tables 4.2.6.8 and 6.1.1.4'

loop_
_geom_angle_atom_site_label_1
_geom_angle_atom_site_label_2
_geom_angle_atom_site_label_3
_geom_angle
C2 C1 C15 124.81(15)
C2 C1 C3 120.54(15)
C15 C1 C3 114.63(14)
C1 C2 C21 122.34(15)
C1 C2 C27 123.39(15)
C21 C2 C27 114.21(14)
C8 C3 C4 118.65(16)
C8 C3 C1 118.29(15)
C4 C3 C1 123.06(15)
C5 C4 C3 118.64(16)
C5 C4 C9 118.60(15)
C3 C4 C9 122.76(15)
C6 C5 C4 121.50(17)
C6 C5 H5 119.2
C4 C5 H5 119.2
C7 C6 C5 120.14(17)
C7 C6 H6 119.9
C5 C6 H6 119.9
C6 C7 C8 119.52(18)
C6 C7 H7 120.2
C8 C7 H7 120.2
C7 C8 C3 121.47(17)
C7 C8 H8 119.3
C3 C8 H8 119.3
C14 C9 C10 118.19(17)
C14 C9 C4 121.96(15)
C10 C9 C4 119.84(16)
C11 C10 C9 120.74(18)
C11 C10 H10 119.6
C9 C10 H10 119.6
C12 C11 C10 120.36(18)
C12 C11 H11 119.8
C10 C11 H11 119.8
C11 C12 C13 119.61(18)
C11 C12 H12 120.2
C13 C12 H12 120.2
C12 C13 C14 120.32(19)
C12 C13 H13 119.8
C14 C13 H13 119.8
C13 C14 C9 120.76(17)
C13 C14 H14 119.6
C9 C14 H14 119.6
C20 C15 C16 117.47(16)
C20 C15 C1 122.39(16)
C16 C15 C1 120.04(15)
C17 C16 C15 121.01(17)
C17 C16 H16 119.5
C15 C16 H16 119.5
C18 C17 C16 120.80(19)
C18 C17 H17 119.6
C16 C17 H17 119.6
C17 C18 C19 118.88(18)
C17 C18 H18 120.6
C19 C18 H18 120.6
C20 C19 C18 120.71(19)
C20 C19 H19 119.6
C18 C19 H19 119.6
C19 C20 C15 121.12(18)
C19 C20 H20 119.4
C15 C20 H20 119.4
C26 C21 C22 117.63(16)
C26 C21 C2 122.31(15)
C22 C21 C2 120.02(15)
C23 C22 C21 121.01(16)
C23 C22 H22 119.5
C21 C22 H22 119.5
C24 C23 C22 120.61(17)
C24 C23 H23 119.7
C22 C23 H23 119.7
C23 C24 C25 119.40(17)
C23 C24 H24 120.3
C25 C24 H24 120.3
C26 C25 C24 120.16(17)
C26 C25 H25 119.9
C24 C25 H25 119.9
C25 C26 C21 121.15(17)
C25 C26 H26 119.4
C21 C26 H26 119.4
C28 C27 C32 118.18(16)
C28 C27 C2 121.19(15)
C32 C27 C2 120.53(15)
C29 C28 C27 120.87(17)
C29 C28 H28 119.6
C27 C28 H28 119.6
C28 C29 C30 120.41(17)
C28 C29 H29 119.8
C30 C29 H29 119.8
C31 C30 C29 119.18(17)
C31 C30 H30 120.4
C29 C30 H30 120.4
C30 C31 C32 120.60(18)
C30 C31 H31 119.7
C32 C31 H31 119.7
C31 C32 C27 120.75(17)
C31 C32 H32 119.6
C27 C32 H32 119.6

loop_
_geom_bond_atom_site_label_1
_geom_bond_atom_site_label_2
_geom_bond_distance
C1 C2 1.358(2)
C1 C15 1.497(2)
C1 C3 1.502(2)
C2 C21 1.493(2)
C2 C27 1.495(2)
C3 C8 1.402(2)
C3 C4 1.408(2)
C4 C5 1.395(2)
C4 C9 1.494(2)
C5 C6 1.382(3)
C5 H5 0.9500
C6 C7 1.374(3)
C6 H6 0.9500
C7 C8 1.384(3)
C7 H7 0.9500
C8 H8 0.9500
C9 C14 1.391(2)
C9 C10 1.393(2)
C10 C11 1.390(3)
C10 H10 0.9500
C11 C12 1.376(3)
C11 H11 0.9500
C12 C13 1.379(3)
C12 H12 0.9500
C13 C14 1.389(2)
C13 H13 0.9500
C14 H14 0.9500
C15 C20 1.397(2)
C15 C16 1.400(2)
C16 C17 1.382(2)
C16 H16 0.9500
C17 C18 1.379(3)
C17 H17 0.9500
C18 C19 1.387(3)
C18 H18 0.9500
C19 C20 1.379(3)
C19 H19 0.9500
C20 H20 0.9500
C21 C26 1.395(2)
C21 C22 1.397(2)
C22 C23 1.385(2)
C22 H22 0.9500
C23 C24 1.374(3)
C23 H23 0.9500
C24 C25 1.387(3)
C24 H24 0.9500
C25 C26 1.386(2)
C25 H25 0.9500
C26 H26 0.9500
C27 C28 1.391(2)
C27 C32 1.395(2)
C28 C29 1.386(2)
C28 H28 0.9500
C29 C30 1.387(3)
C29 H29 0.9500
C30 C31 1.379(3)
C30 H30 0.9500
C31 C32 1.386(2)
C31 H31 0.9500
C32 H32 0.9500
